data_7214298
loop_
_publ_author_name
'Kojtari, Arben'
'Carroll, Patrick J.'
'Ji, Hai-Feng'

_publ_section_title
;
 Metal organic framework (MOF) micro/nanopillars
;
_journal_issue 14
_journal_name_full CrystEngComm
_journal_page_first 2885
_journal_paper_doi 10.1039/c4ce00172a
_journal_volume 16
_journal_year 2014
_chemical_formula_sum 'C9 H10 Cu O9'
_chemical_formula_weight 325.71
_space_group_IT_number 14
_symmetry_cell_setting monoclinic
_symmetry_Int_Tables_number 14
_symmetry_space_group_name_Hall '-P 2yn'
_symmetry_space_group_name_H-M 'P 1 21/n 1'
_atom_sites_solution_hydrogens geom
_atom_sites_solution_primary direct
_audit_creation_method SHELXL-97
_cell_angle_alpha 90.00
_cell_angle_beta 92.471(4)
_cell_angle_gamma 90.00
_cell_formula_units_Z 4
_cell_length_a 6.7778(7)
_cell_length_b 18.8206(18)
_cell_length_c 8.5384(8)
_cell_measurement_temperature 143(1)
_cell_volume 1088.16(18)
_computing_data_collection 'Bruker APEX2'
_computing_data_reduction 'Bruker SAINT'
_computing_structure_refinement 'SHELXL-97 (Sheldrick, 2008)'
_computing_structure_solution 'SHELXS-97 (Sheldrick, 2008)'
_diffrn_ambient_temperature 143(1)
_diffrn_measured_fraction_theta_full 0.997
_diffrn_measured_fraction_theta_max 0.997
_diffrn_measurement_device 'CCD Area Detector'
_diffrn_measurement_device_type 'Bruker APEXII'
_diffrn_measurement_method 'phi and omega scans'
_diffrn_radiation_monochromator graphite
_diffrn_radiation_source 'sealed tube'
_diffrn_radiation_type MoK\a
_diffrn_radiation_wavelength 0.71073
_diffrn_reflns_av_R_equivalents 0.0170
_diffrn_reflns_av_sigmaI/netI 0.0056
_diffrn_reflns_limit_h_max 8
_diffrn_reflns_limit_h_min -8
_diffrn_reflns_limit_k_max 24
_diffrn_reflns_limit_k_min -24
_diffrn_reflns_limit_l_max 11
_diffrn_reflns_limit_l_min -11
_diffrn_reflns_number 37602
_diffrn_reflns_theta_full 27.53
_diffrn_reflns_theta_max 27.53
_diffrn_reflns_theta_min 2.16
_exptl_absorpt_coefficient_mu 2.052
_exptl_absorpt_correction_T_max 0.7456
_exptl_absorpt_correction_T_min 0.6410
_exptl_absorpt_correction_type multi-scan
_exptl_absorpt_process_details '(SADABS; Sheldrick, 2007)'
_exptl_crystal_density_diffrn 1.988
_exptl_crystal_density_method 'not measured'
_exptl_crystal_F_000 660
_exptl_crystal_size_max 0.30
_exptl_crystal_size_mid 0.22
_exptl_crystal_size_min 0.12
_refine_diff_density_max 0.442
_refine_diff_density_min -0.383
_refine_diff_density_rms 0.059
_refine_ls_extinction_method none
_refine_ls_goodness_of_fit_ref 1.112
_refine_ls_hydrogen_treatment constr
_refine_ls_matrix_type full
_refine_ls_number_parameters 173
_refine_ls_number_reflns 2488
_refine_ls_number_restraints 0
_refine_ls_restrained_S_all 1.112
_refine_ls_R_factor_all 0.0196
_refine_ls_R_factor_gt 0.0194
_refine_ls_shift/su_max 0.001
_refine_ls_shift/su_mean 0.000
_refine_ls_structure_factor_coef Fsqd
_refine_ls_weighting_details 'calc w=1/[\s^2^(Fo^2^)+(0.0203P)^2^+1.2057P] where P=(Fo^2^+2Fc^2^)/3'
_refine_ls_weighting_scheme calc
_refine_ls_wR_factor_gt 0.0526
_refine_ls_wR_factor_ref 0.0526
_reflns_number_gt 2474
_reflns_number_total 2488
_reflns_threshold_expression >2sigma(I)
_cod_data_source_file c4ce00172a3.cif
_cod_data_source_block shelxl
_cod_original_sg_symbol_H-M 'P 21/n     '
_cod_database_code 7214298

loop_
_symmetry_equiv_pos_as_xyz
'x, y, z'
'-x+1/2, y+1/2, -z+1/2'
'-x, -y, -z'
'x-1/2, -y-1/2, z-1/2'

loop_
_atom_site_label
_atom_site_type_symbol
_atom_site_fract_x
_atom_site_fract_y
_atom_site_fract_z
_atom_site_U_iso_or_equiv
_atom_site_adp_type
_atom_site_occupancy
_atom_site_symmetry_multiplicity
_atom_site_calc_flag
Cu1 Cu 0.28800(3) 0.225703(9) 0.67920(2) 0.01069(6) Uani 1 1 d
O1 O 0.21325(19) 0.37290(6) 0.76454(13) 0.0192(2) Uani 1 1 d
O2 O 0.26282(17) 0.31014(6) 0.55002(12) 0.0138(2) Uani 1 1 d
O3 O 0.20327(17) 0.63714(6) 0.70946(13) 0.0151(2) Uani 1 1 d
O4 O 0.24091(17) 0.68863(6) 0.47757(13) 0.0162(2) Uani 1 1 d
O5 O 0.30147(19) 0.41493(6) 0.04327(13) 0.0189(2) Uani 1 1 d
O6 O 0.2329(2) 0.52871(7) 0.00008(14) 0.0289(3) Uani 1 1 d
O7 O 0.55452(18) 0.25524(7) 0.75611(15) 0.0242(3) Uani 1 1 d
O8 O 0.37653(18) 0.16942(6) 0.46243(13) 0.0199(2) Uani 1 1 d
O9 O -0.00047(17) 0.21053(6) 0.64473(15) 0.0197(2) Uani 1 1 d
C1 C 0.2468(2) 0.43450(8) 0.52193(17) 0.0102(3) Uani 1 1 d
C2 C 0.2392(2) 0.50185(8) 0.58888(16) 0.0103(3) Uani 1 1 d
C3 C 0.2435(2) 0.56206(7) 0.49336(17) 0.0104(3) Uani 1 1 d
C4 C 0.2545(2) 0.55462(8) 0.33173(17) 0.0120(3) Uani 1 1 d
C5 C 0.2607(2) 0.48730(8) 0.26466(17) 0.0116(3) Uani 1 1 d
C6 C 0.2579(2) 0.42732(7) 0.35995(17) 0.0112(3) Uani 1 1 d
C7 C 0.2407(2) 0.36894(8) 0.62158(17) 0.0114(3) Uani 1 1 d
C8 C 0.2295(2) 0.63497(8) 0.56335(17) 0.0110(3) Uani 1 1 d
C9 C 0.2632(2) 0.48045(8) 0.09111(18) 0.0147(3) Uani 1 1 d
H2 H 0.2227 0.5062 0.6970 0.020 Uiso 1 1 d
H4 H 0.2529 0.5956 0.2684 0.020 Uiso 1 1 d
H5 H 0.2807 0.4134 -0.0579 0.020 Uiso 1 1 d
H6 H 0.2601 0.3809 0.3155 0.020 Uiso 1 1 d
H7a H 0.6262 0.2778 0.6934 0.020 Uiso 1 1 d
H7b H 0.6240 0.2451 0.8361 0.020 Uiso 1 1 d
H8a H 0.4841 0.1731 0.4159 0.020 Uiso 1 1 d
H8b H 0.3677 0.1242 0.4750 0.020 Uiso 1 1 d
H9a H -0.0721 0.2388 0.5870 0.020 Uiso 1 1 d
H9b H -0.0387 0.1703 0.6184 0.020 Uiso 1 1 d

loop_
_atom_site_aniso_label
_atom_site_aniso_U_11
_atom_site_aniso_U_22
_atom_site_aniso_U_33
_atom_site_aniso_U_23
_atom_site_aniso_U_13
_atom_site_aniso_U_12
Cu1 0.01629(10) 0.00668(10) 0.00906(10) 0.00188(6) 0.00016(7) -0.00031(6)
O1 0.0358(7) 0.0129(5) 0.0092(5) -0.0001(4) 0.0029(4) -0.0023(5)
O2 0.0234(6) 0.0072(5) 0.0107(5) 0.0007(4) 0.0020(4) 0.0009(4)
O3 0.0251(6) 0.0093(5) 0.0111(5) -0.0023(4) 0.0019(4) -0.0008(4)
O4 0.0233(6) 0.0086(5) 0.0168(5) 0.0020(4) 0.0034(4) 0.0016(4)
O5 0.0354(7) 0.0130(5) 0.0082(5) -0.0026(4) -0.0003(4) 0.0040(5)
O6 0.0622(9) 0.0139(6) 0.0108(6) 0.0027(4) 0.0033(6) 0.0054(6)
O7 0.0200(6) 0.0308(7) 0.0211(6) 0.0110(5) -0.0056(5) -0.0088(5)
O8 0.0295(6) 0.0136(5) 0.0171(6) -0.0023(4) 0.0076(5) -0.0003(5)
O9 0.0185(6) 0.0122(5) 0.0281(6) 0.0052(5) -0.0030(5) -0.0015(4)
C1 0.0121(6) 0.0086(6) 0.0100(6) 0.0010(5) 0.0003(5) 0.0000(5)
C2 0.0122(6) 0.0097(6) 0.0090(6) -0.0009(5) 0.0000(5) -0.0003(5)
C3 0.0115(6) 0.0083(6) 0.0112(6) -0.0014(5) -0.0004(5) -0.0002(5)
C4 0.0158(7) 0.0088(6) 0.0112(7) 0.0014(5) 0.0002(5) -0.0003(5)
C5 0.0151(7) 0.0109(7) 0.0088(6) -0.0004(5) 0.0007(5) -0.0002(5)
C6 0.0146(7) 0.0079(6) 0.0111(6) -0.0014(5) 0.0005(5) 0.0004(5)
C7 0.0136(6) 0.0093(6) 0.0112(6) 0.0006(5) -0.0005(5) -0.0011(5)
C8 0.0110(6) 0.0091(6) 0.0128(7) -0.0011(5) -0.0005(5) 0.0002(5)
C9 0.0217(7) 0.0111(7) 0.0113(7) -0.0012(5) 0.0015(6) -0.0012(6)

loop_
_atom_type_symbol
_atom_type_description
_atom_type_scat_dispersion_real
_atom_type_scat_dispersion_imag
_atom_type_scat_source
C C 0.0033 0.0016 'International Tables Vol C Tables 4.2.6.8 and 6.1.1.4'
H H 0.0000 0.0000 'International Tables Vol C Tables 4.2.6.8 and 6.1.1.4'
O O 0.0106 0.0060 'International Tables Vol C Tables 4.2.6.8 and 6.1.1.4'
Cu Cu 0.3201 1.2651 'International Tables Vol C Tables 4.2.6.8 and 6.1.1.4'

loop_
_geom_angle_atom_site_label_1
_geom_angle_atom_site_label_2
_geom_angle_atom_site_label_3
_geom_angle
_geom_angle_site_symmetry_1
_geom_angle_site_symmetry_3
O3 Cu1 O2 174.07(5) 2_546 .
O3 Cu1 O7 94.10(5) 2_546 .
O2 Cu1 O7 90.88(5) . .
O3 Cu1 O9 87.57(5) 2_546 .
O2 Cu1 O9 88.37(5) . .
O7 Cu1 O9 166.06(6) . .
O3 Cu1 O8 89.71(4) 2_546 .
O2 Cu1 O8 86.42(4) . .
O7 Cu1 O8 97.72(5) . .
O9 Cu1 O8 96.13(5) . .
C7 O2 Cu1 116.61(9) . .
C8 O3 Cu1 120.85(10) . 2_556
C2 C1 C6 119.98(13) . .
C2 C1 C7 120.89(13) . .
C6 C1 C7 119.12(13) . .
C1 C2 C3 119.78(13) . .
C4 C3 C2 120.02(13) . .
C4 C3 C8 119.57(13) . .
C2 C3 C8 120.37(13) . .
C5 C4 C3 120.22(13) . .
C4 C5 C6 119.76(13) . .
C4 C5 C9 119.36(13) . .
C6 C5 C9 120.85(13) . .
C5 C6 C1 120.24(13) . .
O1 C7 O2 123.16(13) . .
O1 C7 C1 121.06(13) . .
O2 C7 C1 115.78(13) . .
O4 C8 O3 124.35(13) . .
O4 C8 C3 119.86(13) . .
O3 C8 C3 115.79(13) . .
O6 C9 O5 122.05(14) . .
O6 C9 C5 124.53(14) . .
O5 C9 C5 113.41(13) . .

loop_
_geom_bond_atom_site_label_1
_geom_bond_atom_site_label_2
_geom_bond_distance
_geom_bond_site_symmetry_2
Cu1 O3 1.9184(11) 2_546
Cu1 O2 1.9377(11) .
Cu1 O7 1.9751(12) .
Cu1 O9 1.9852(12) .
Cu1 O8 2.2368(11) .
O1 C7 1.2448(18) .
O2 C7 1.2762(18) .
O3 C8 1.2684(18) .
O3 Cu1 1.9184(11) 2_556
O4 C8 1.2520(18) .
O5 C9 1.3282(18) .
O6 C9 1.207(2) .
C1 C2 1.3925(19) .
C1 C6 1.395(2) .
C1 C7 1.5003(19) .
C2 C3 1.397(2) .
C3 C4 1.392(2) .
C3 C8 1.5012(19) .
C4 C5 1.392(2) .
C5 C6 1.392(2) .
C5 C9 1.488(2) .

loop_
_geom_hbond_atom_site_label_D
_geom_hbond_atom_site_label_H
_geom_hbond_atom_site_label_A
_geom_hbond_distance_DH
_geom_hbond_distance_HA
_geom_hbond_distance_DA
_geom_hbond_angle_DHA
_geom_hbond_site_symmetry_A
O5 H5 O1 0.87 1.74 2.5543(16) 154.8 1_554
O7 H7a O4 0.85 1.86 2.6941(17) 166.4 3_666
O7 H7b O2 0.83 2.27 3.0821(16) 164.3 4_666
O7 H7b O8 0.83 2.55 3.0896(18) 123.1 4_666
O8 H8a O1 0.85 2.24 3.0051(17) 150.6 4_665
O8 H8b O6 0.86 1.94 2.7723(17) 163.4 2_545
O9 H9a O4 0.86 1.85 2.6835(16) 162.4 3_566
O9 H9b O5 0.83 2.02 2.8333(17) 165.3 4_566
